data_2223456
loop_
_publ_author_name
'Fu, Xue-qun'

_publ_section_title
;
 Bis(4-ethoxyanilinium) sulfate trihydrate
;
_journal_coeditor_code JH2104
_journal_issue 10
_journal_name_full 'Acta Crystallographica Section E'
_journal_page_first o2520
_journal_paper_doi 10.1107/S1600536809036290
_journal_volume 65
_journal_year 2009
_chemical_formula_iupac '2C8 H12 N O +, S O4 2-, 3H2 O'
_chemical_formula_moiety '2(C8 H12 N O +), S O4 2-, 3(H2 O)'
_chemical_formula_sum 'C16 H30 N2 O9 S'
_chemical_formula_weight 426.48
_chemical_name_systematic
;
Bis(4-ethoxyanilinium) sulfate trihydrate
;
_space_group_IT_number 2
_symmetry_cell_setting triclinic
_symmetry_space_group_name_Hall '-P 1'
_symmetry_space_group_name_H-M 'P -1'
_atom_sites_solution_hydrogens geom
_atom_sites_solution_primary direct
_atom_sites_solution_secondary difmap
_audit_creation_method SHELXL97
_cell_angle_alpha 101.40(3)
_cell_angle_beta 94.53(3)
_cell_angle_gamma 90.18(3)
_cell_formula_units_Z 2
_cell_length_a 7.0455(14)
_cell_length_b 10.969(2)
_cell_length_c 13.787(3)
_cell_measurement_reflns_used 5008
_cell_measurement_temperature 298(2)
_cell_measurement_theta_max 27.56
_cell_measurement_theta_min 3.025
_cell_volume 1041.0(4)
_computing_cell_refinement 'CrystalClear (Rigaku, 2005)'
_computing_data_collection 'CrystalClear (Rigaku, 2005)'
_computing_data_reduction 'CrystalClear (Rigaku, 2005)'
_computing_molecular_graphics 'SHELXTL (Sheldrick, 2008)'
_computing_publication_material 'PRPKAPPA (Ferguson, 1999)'
_computing_structure_refinement 'SHELXL97 (Sheldrick, 2008)'
_computing_structure_solution 'SHELXS97 (Sheldrick, 2008)'
_diffrn_ambient_temperature 298(2)
_diffrn_detector_area_resol_mean 13.6612
_diffrn_measured_fraction_theta_full 0.996
_diffrn_measured_fraction_theta_max 0.996
_diffrn_measurement_device_type 'Rigaku SCXmini'
_diffrn_measurement_method \w
_diffrn_radiation_monochromator graphite
_diffrn_radiation_source 'fine-focus sealed tube'
_diffrn_radiation_type MoK\a
_diffrn_radiation_wavelength 0.71073
_diffrn_reflns_av_R_equivalents 0.0408
_diffrn_reflns_av_sigmaI/netI 0.0479
_diffrn_reflns_limit_h_max 9
_diffrn_reflns_limit_h_min -9
_diffrn_reflns_limit_k_max 14
_diffrn_reflns_limit_k_min -14
_diffrn_reflns_limit_l_max 17
_diffrn_reflns_limit_l_min -17
_diffrn_reflns_number 10835
_diffrn_reflns_theta_full 27.48
_diffrn_reflns_theta_max 27.48
_diffrn_reflns_theta_min 3.02
_diffrn_standards_number 0
_exptl_absorpt_coefficient_mu 0.205
_exptl_absorpt_correction_T_max 0.96
_exptl_absorpt_correction_T_min 0.96
_exptl_absorpt_correction_type multi-scan
_exptl_absorpt_process_details '(CrystalClear; Rigaku, 2005)'
_exptl_crystal_colour colourless
_exptl_crystal_density_diffrn 1.361
_exptl_crystal_density_method 'not measured'
_exptl_crystal_description prism
_exptl_crystal_F_000 456
_exptl_crystal_size_max 0.2000
_exptl_crystal_size_mid 0.2000
_exptl_crystal_size_min 0.2000
_refine_diff_density_max 0.298
_refine_diff_density_min -0.616
_refine_ls_extinction_method none
_refine_ls_goodness_of_fit_ref 1.101
_refine_ls_hydrogen_treatment mixed
_refine_ls_matrix_type full
_refine_ls_number_parameters 277
_refine_ls_number_reflns 4748
_refine_ls_number_restraints 0
_refine_ls_restrained_S_all 1.101
_refine_ls_R_factor_all 0.0658
_refine_ls_R_factor_gt 0.0538
_refine_ls_shift/su_max 0.011
_refine_ls_shift/su_mean 0.001
_refine_ls_structure_factor_coef Fsqd
_refine_ls_weighting_details 'calc w = 1/[\s^2^(Fo^2^)+(0.0626P)^2^+0.4014P] where P=(Fo^2^+2Fc^2^)/3'
_refine_ls_weighting_scheme calc
_refine_ls_wR_factor_gt 0.1336
_refine_ls_wR_factor_ref 0.1426
_reflns_number_gt 3947
_reflns_number_total 4748
_reflns_threshold_expression I>2\s(I)
_cod_data_source_file jh2104.cif
_cod_data_source_block I
_cod_database_code 2223456
_cod_database_fobs_code 2223456

loop_
_symmetry_equiv_pos_as_xyz
'x, y, z'
'-x, -y, -z'

loop_
_atom_site_type_symbol
_atom_site_label
_atom_site_fract_x
_atom_site_fract_y
_atom_site_fract_z
_atom_site_U_iso_or_equiv
_atom_site_adp_type
_atom_site_calc_flag
_atom_site_refinement_flags
_atom_site_occupancy
_atom_site_disorder_assembly
_atom_site_disorder_group
C C10 0.0896(3) 0.6806(2) 0.58350(17) 0.0449(5) Uani d . 1 . .
H H10A -0.0396 0.6635 0.5538 0.054 Uiso calc R 1 . .
H H10B 0.1251 0.7648 0.5791 0.054 Uiso calc R 1 . .
C C13 0.1606(3) 0.6525(2) 0.27781(16) 0.0376(5) Uani d . 1 . .
H H13A 0.0981 0.7046 0.2406 0.045 Uiso calc R 1 . .
C C14 0.2775(3) 0.56205(18) 0.23343(15) 0.0298(4) Uani d . 1 . .
C C11 0.2290(3) 0.5885(2) 0.43338(15) 0.0338(4) Uani d . 1 . .
C C16 0.3460(3) 0.4968(2) 0.38719(16) 0.0405(5) Uani d . 1 . .
H H16A 0.4083 0.4440 0.4238 0.049 Uiso calc R 1 . .
C C12 0.1355(3) 0.6664(2) 0.37864(17) 0.0394(5) Uani d . 1 . .
H H12A 0.0564 0.7276 0.4089 0.047 Uiso calc R 1 . .
C C15 0.3701(3) 0.4838(2) 0.28761(16) 0.0383(5) Uani d . 1 . .
H H15A 0.4487 0.4224 0.2570 0.046 Uiso calc R 1 . .
N N2 0.2998(2) 0.54499(16) 0.12718(12) 0.0323(4) Uani d . 1 . .
H H2C 0.2325 0.6016 0.1020 0.049 Uiso calc R 1 . .
H H2D 0.2583 0.4692 0.0971 0.049 Uiso calc R 1 . .
H H2E 0.4222 0.5538 0.1177 0.049 Uiso calc R 1 . .
O O6 0.2170(2) 0.59385(16) 0.53274(11) 0.0454(4) Uani d . 1 . .
C C7 0.4295(3) 0.1249(2) 0.29676(16) 0.0383(5) Uani d . 1 . .
H H7A 0.5285 0.1591 0.2695 0.046 Uiso calc R 1 . .
C C8 0.4180(3) 0.1505(2) 0.39883(16) 0.0402(5) Uani d . 1 . .
H H8A 0.5088 0.2020 0.4400 0.048 Uiso calc R 1 . .
C C6 0.2953(3) 0.04922(18) 0.23606(14) 0.0284(4) Uani d . 1 . .
C C3 0.2702(3) 0.09881(19) 0.43898(15) 0.0329(4) Uani d . 1 . .
C C5 0.1461(3) -0.0017(2) 0.27536(15) 0.0348(5) Uani d . 1 . .
H H5A 0.0550 -0.0525 0.2338 0.042 Uiso calc R 1 . .
C C4 0.1337(3) 0.0235(2) 0.37657(16) 0.0365(5) Uani d . 1 . .
H H4A 0.0333 -0.0101 0.4033 0.044 Uiso calc R 1 . .
N N1 0.3073(2) 0.02291(16) 0.12851(12) 0.0316(4) Uani d . 1 . .
H H1D 0.4093 0.0617 0.1140 0.047 Uiso calc R 1 . .
H H1E 0.2031 0.0497 0.0991 0.047 Uiso calc R 1 . .
H H1F 0.3168 -0.0587 0.1070 0.047 Uiso calc R 1 . .
O O4 0.8618(2) 0.76777(14) 1.06802(12) 0.0419(4) Uani d . 1 . .
O O3 0.9964(2) 0.84402(14) 0.93687(12) 0.0411(4) Uani d . 1 . .
O O1 1.2016(2) 0.76811(14) 1.05715(11) 0.0376(3) Uani d . 1 . .
C C9 0.1020(4) 0.6671(3) 0.69069(18) 0.0547(7) Uani d . 1 . .
H H9A 0.0183 0.7250 0.7268 0.082 Uiso calc R 1 . .
H H9B 0.2304 0.6839 0.7192 0.082 Uiso calc R 1 . .
H H9C 0.0651 0.5839 0.6942 0.082 Uiso calc R 1 . .
C C2 0.3919(3) 0.1835(2) 0.60656(16) 0.0435(5) Uani d . 1 . .
H H2A 0.4021 0.2688 0.5976 0.052 Uiso calc R 1 . .
H H2B 0.5136 0.1442 0.5956 0.052 Uiso calc R 1 . .
S S1 1.01303(6) 0.75062(4) 0.99930(3) 0.02523(14) Uani d . 1 . .
O O2 1.0005(2) 0.62454(13) 0.93962(12) 0.0415(4) Uani d . 1 . .
O O5 0.2452(2) 0.11746(16) 0.53811(11) 0.0425(4) Uani d . 1 . .
C C1 0.3390(4) 0.1809(3) 0.70955(17) 0.0509(6) Uani d . 1 . .
H H1A 0.4344 0.2252 0.7572 0.076 Uiso calc R 1 . .
H H1B 0.3307 0.0962 0.7178 0.076 Uiso calc R 1 . .
H H1C 0.2181 0.2195 0.7195 0.076 Uiso calc R 1 . .
O O7W 1.3057(3) 0.4580(2) 0.89486(15) 0.0507(5) Uani d . 1 . .
O O8W 1.2987(2) 0.98944(19) 0.89593(15) 0.0476(4) Uani d . 1 . .
O O9W 0.5193(3) 0.7333(2) 0.92324(17) 0.0644(5) Uani d . 1 . .
H H7D 1.249(5) 0.393(3) 0.893(2) 0.072(10) Uiso d . 1 . .
H H8D 1.255(4) 1.052(3) 0.899(2) 0.050(9) Uiso d . 1 . .
H H7C 1.227(5) 0.514(3) 0.900(2) 0.067(10) Uiso d . 1 . .
H H9E 0.427(6) 0.747(4) 0.968(3) 0.104(14) Uiso d . 1 . .
H H8C 1.209(5) 0.932(3) 0.899(2) 0.077(10) Uiso d . 1 . .
H H9D 0.614(7) 0.757(4) 0.985(3) 0.132(17) Uiso d . 1 . .

loop_
_atom_site_aniso_label
_atom_site_aniso_U_11
_atom_site_aniso_U_22
_atom_site_aniso_U_33
_atom_site_aniso_U_12
_atom_site_aniso_U_13
_atom_site_aniso_U_23
C10 0.0433(13) 0.0460(13) 0.0452(13) 0.0036(10) 0.0118(10) 0.0049(10)
C13 0.0376(11) 0.0343(11) 0.0436(12) 0.0107(9) 0.0059(9) 0.0127(9)
C14 0.0276(9) 0.0277(10) 0.0337(10) -0.0022(7) 0.0035(8) 0.0046(8)
C11 0.0329(10) 0.0346(11) 0.0332(10) 0.0009(8) 0.0020(8) 0.0052(8)
C16 0.0423(12) 0.0400(12) 0.0384(11) 0.0140(9) -0.0019(9) 0.0074(9)
C12 0.0380(11) 0.0363(11) 0.0446(12) 0.0119(9) 0.0102(9) 0.0065(9)
C15 0.0364(11) 0.0360(11) 0.0406(11) 0.0127(9) 0.0018(9) 0.0033(9)
N2 0.0330(9) 0.0299(9) 0.0346(9) 0.0019(7) 0.0048(7) 0.0068(7)
O6 0.0510(10) 0.0508(10) 0.0346(8) 0.0146(8) 0.0059(7) 0.0073(7)
C7 0.0361(11) 0.0389(12) 0.0402(11) -0.0116(9) 0.0133(9) 0.0047(9)
C8 0.0392(11) 0.0429(12) 0.0354(11) -0.0152(9) 0.0078(9) -0.0019(9)
C6 0.0299(9) 0.0252(9) 0.0310(10) 0.0029(7) 0.0069(7) 0.0059(7)
C3 0.0324(10) 0.0327(10) 0.0335(10) -0.0011(8) 0.0081(8) 0.0045(8)
C5 0.0317(10) 0.0363(11) 0.0362(11) -0.0081(8) 0.0022(8) 0.0071(8)
C4 0.0309(10) 0.0431(12) 0.0375(11) -0.0099(9) 0.0080(8) 0.0107(9)
N1 0.0322(9) 0.0316(9) 0.0319(9) -0.0001(7) 0.0067(7) 0.0068(7)
O4 0.0408(9) 0.0383(9) 0.0515(9) 0.0061(7) 0.0238(7) 0.0126(7)
O3 0.0387(8) 0.0403(9) 0.0517(9) 0.0021(6) 0.0062(7) 0.0261(7)
O1 0.0327(8) 0.0346(8) 0.0450(9) -0.0015(6) -0.0045(6) 0.0098(6)
C9 0.0543(15) 0.0663(17) 0.0406(13) -0.0081(13) 0.0121(11) 0.0005(12)
C2 0.0406(12) 0.0485(13) 0.0379(12) -0.0098(10) 0.0048(9) -0.0006(10)
S1 0.0243(2) 0.0203(2) 0.0323(3) 0.00085(16) 0.00592(18) 0.00655(17)
O2 0.0384(8) 0.0265(8) 0.0552(10) -0.0019(6) 0.0070(7) -0.0040(7)
O5 0.0378(8) 0.0560(10) 0.0318(8) -0.0121(7) 0.0067(6) 0.0029(7)
C1 0.0497(14) 0.0651(17) 0.0361(12) -0.0007(12) 0.0038(10) 0.0052(11)
O7W 0.0384(9) 0.0393(10) 0.0775(13) 0.0026(8) 0.0194(9) 0.0133(9)
O8W 0.0383(9) 0.0386(10) 0.0700(12) 0.0061(8) 0.0199(8) 0.0146(9)
O9W 0.0516(11) 0.0690(14) 0.0738(14) 0.0023(10) 0.0175(11) 0.0121(11)

loop_
_atom_type_symbol
_atom_type_description
_atom_type_scat_dispersion_real
_atom_type_scat_dispersion_imag
_atom_type_scat_source
C C 0.0033 0.0016 'International Tables Vol C Tables 4.2.6.8 and 6.1.1.4'
H H 0.0000 0.0000 'International Tables Vol C Tables 4.2.6.8 and 6.1.1.4'
N N 0.0061 0.0033 'International Tables Vol C Tables 4.2.6.8 and 6.1.1.4'
O O 0.0106 0.0060 'International Tables Vol C Tables 4.2.6.8 and 6.1.1.4'
S S 0.1246 0.1234 'International Tables Vol C Tables 4.2.6.8 and 6.1.1.4'

loop_
_geom_angle_atom_site_label_1
_geom_angle_atom_site_label_2
_geom_angle_atom_site_label_3
_geom_angle_site_symmetry_1
_geom_angle_site_symmetry_3
_geom_angle
_geom_angle_publ_flag
O6 C10 C9 . . 107.7(2) ?
O6 C10 H10A . . 110.2 ?
C9 C10 H10A . . 110.2 ?
O6 C10 H10B . . 110.2 ?
C9 C10 H10B . . 110.2 ?
H10A C10 H10B . . 108.5 ?
C14 C13 C12 . . 120.0(2) ?
C14 C13 H13A . . 120.0 ?
C12 C13 H13A . . 120.0 ?
C13 C14 C15 . . 120.56(19) ?
C13 C14 N2 . . 120.11(18) ?
C15 C14 N2 . . 119.29(18) ?
O6 C11 C12 . . 124.93(19) ?
O6 C11 C16 . . 115.39(19) ?
C12 C11 C16 . . 119.7(2) ?
C15 C16 C11 . . 120.4(2) ?
C15 C16 H16A . . 119.8 ?
C11 C16 H16A . . 119.8 ?
C11 C12 C13 . . 119.60(19) ?
C11 C12 H12A . . 120.2 ?
C13 C12 H12A . . 120.2 ?
C16 C15 C14 . . 119.79(19) ?
C16 C15 H15A . . 120.1 ?
C14 C15 H15A . . 120.1 ?
C14 N2 H2C . . 109.5 ?
C14 N2 H2D . . 109.5 ?
H2C N2 H2D . . 109.5 ?
C14 N2 H2E . . 109.5 ?
H2C N2 H2E . . 109.5 ?
H2D N2 H2E . . 109.5 ?
C11 O6 C10 . . 118.27(18) ?
C6 C7 C8 . . 120.18(19) ?
C6 C7 H7A . . 119.9 ?
C8 C7 H7A . . 119.9 ?
C3 C8 C7 . . 119.60(19) ?
C3 C8 H8A . . 120.2 ?
C7 C8 H8A . . 120.2 ?
C7 C6 C5 . . 120.63(19) ?
C7 C6 N1 . . 120.03(17) ?
C5 C6 N1 . . 119.33(18) ?
O5 C3 C8 . . 124.56(19) ?
O5 C3 C4 . . 115.74(18) ?
C8 C3 C4 . . 119.69(19) ?
C4 C5 C6 . . 119.50(19) ?
C4 C5 H5A . . 120.2 ?
C6 C5 H5A . . 120.2 ?
C5 C4 C3 . . 120.39(19) ?
C5 C4 H4A . . 119.8 ?
C3 C4 H4A . . 119.8 ?
C6 N1 H1D . . 109.5 ?
C6 N1 H1E . . 109.5 ?
H1D N1 H1E . . 109.5 ?
C6 N1 H1F . . 109.5 ?
H1D N1 H1F . . 109.5 ?
H1E N1 H1F . . 109.5 ?
C10 C9 H9A . . 109.5 ?
C10 C9 H9B . . 109.5 ?
H9A C9 H9B . . 109.5 ?
C10 C9 H9C . . 109.5 ?
H9A C9 H9C . . 109.5 ?
H9B C9 H9C . . 109.5 ?
O5 C2 C1 . . 107.52(19) ?
O5 C2 H2A . . 110.2 ?
C1 C2 H2A . . 110.2 ?
O5 C2 H2B . . 110.2 ?
C1 C2 H2B . . 110.2 ?
H2A C2 H2B . . 108.5 ?
O2 S1 O3 . . 111.43(10) ?
O2 S1 O4 . . 109.70(10) ?
O3 S1 O4 . . 109.51(9) ?
O2 S1 O1 . . 108.58(9) ?
O3 S1 O1 . . 108.27(9) ?
O4 S1 O1 . . 109.31(10) ?
C3 O5 C2 . . 118.10(16) ?
C2 C1 H1A . . 109.5 ?
C2 C1 H1B . . 109.5 ?
H1A C1 H1B . . 109.5 ?
C2 C1 H1C . . 109.5 ?
H1A C1 H1C . . 109.5 ?
H1B C1 H1C . . 109.5 ?
H7D O7W H7C . . 108(3) ?
H8D O8W H8C . . 111(3) ?
H9E O9W H9D . . 85(3) ?

loop_
_geom_bond_atom_site_label_1
_geom_bond_atom_site_label_2
_geom_bond_site_symmetry_2
_geom_bond_distance
_geom_bond_publ_flag
C10 O6 . 1.430(3) ?
C10 C9 . 1.510(3) ?
C10 H10A . 0.9700 ?
C10 H10B . 0.9700 ?
C13 C14 . 1.372(3) ?
C13 C12 . 1.394(3) ?
C13 H13A . 0.9300 ?
C14 C15 . 1.378(3) ?
C14 N2 . 1.461(3) ?
C11 O6 . 1.369(3) ?
C11 C12 . 1.383(3) ?
C11 C16 . 1.389(3) ?
C16 C15 . 1.376(3) ?
C16 H16A . 0.9300 ?
C12 H12A . 0.9300 ?
C15 H15A . 0.9300 ?
N2 H2C . 0.8900 ?
N2 H2D . 0.8900 ?
N2 H2E . 0.8900 ?
C7 C6 . 1.371(3) ?
C7 C8 . 1.389(3) ?
C7 H7A . 0.9300 ?
C8 C3 . 1.386(3) ?
C8 H8A . 0.9300 ?
C6 C5 . 1.384(3) ?
C6 N1 . 1.463(2) ?
C3 O5 . 1.367(2) ?
C3 C4 . 1.390(3) ?
C5 C4 . 1.378(3) ?
C5 H5A . 0.9300 ?
C4 H4A . 0.9300 ?
N1 H1D . 0.8900 ?
N1 H1E . 0.8900 ?
N1 H1F . 0.8900 ?
O4 S1 . 1.4693(15) ?
O3 S1 . 1.4621(15) ?
O1 S1 . 1.4861(15) ?
C9 H9A . 0.9600 ?
C9 H9B . 0.9600 ?
C9 H9C . 0.9600 ?
C2 O5 . 1.434(3) ?
C2 C1 . 1.502(3) ?
C2 H2A . 0.9700 ?
C2 H2B . 0.9700 ?
S1 O2 . 1.4613(15) ?
C1 H1A . 0.9600 ?
C1 H1B . 0.9600 ?
C1 H1C . 0.9600 ?
O7W H7D . 0.81(4) ?
O7W H7C . 0.83(4) ?
O8W H8D . 0.75(3) ?
O8W H8C . 0.90(4) ?
O9W H9E . 0.92(4) ?
O9W H9D . 1.03(5) ?

loop_
_geom_hbond_atom_site_label_D
_geom_hbond_atom_site_label_H
_geom_hbond_atom_site_label_A
_geom_hbond_site_symmetry_A
_geom_hbond_distance_DH
_geom_hbond_distance_HA
_geom_hbond_distance_DA
_geom_hbond_angle_DHA
N2 H2C O1 1_454 0.89 2.05 2.870(2) 153.2
N2 H2C S1 1_454 0.89 2.77 3.649(2) 171.6
N2 H2D O2 2_666 0.89 2.07 2.788(2) 137.4
N2 H2E O7W 2_766 0.89 1.94 2.819(3) 168.8
N1 H1D O8W 2_766 0.89 2.14 2.823(2) 132.8
N1 H1D O9W 2_666 0.89 2.46 3.166(3) 136.3
N1 H1E O3 2_666 0.89 1.93 2.785(2) 161.8
N1 H1F O1 1_444 0.89 2.03 2.849(2) 152.2
O7W H7D O4 2_767 0.81(4) 2.11(4) 2.893(3) 163(3)
O8W H8D O4 2_777 0.75(3) 2.12(3) 2.864(3) 172(3)
O9W H9E O1 1_455 0.92(4) 2.07(4) 2.991(3) 175(4)
O9W H9E S1 1_455 0.92(4) 2.98(4) 3.791(2) 147(3)
O7W H7C O2 . 0.83(4) 2.05(4) 2.851(3) 164(3)
O8W H8C O3 . 0.90(4) 1.94(4) 2.815(3) 164(3)
O8W H8C S1 . 0.90(4) 3.02(4) 3.852(2) 154(3)
O9W H9D O4 . 1.03(5) 2.00(5) 2.981(3) 158(4)
O9W H9D S1 . 1.03(5) 2.81(5) 3.547(2) 129(3)

loop_
_geom_torsion_atom_site_label_1
_geom_torsion_atom_site_label_2
_geom_torsion_atom_site_label_3
_geom_torsion_atom_site_label_4
_geom_torsion_site_symmetry_1
_geom_torsion_site_symmetry_2
_geom_torsion_site_symmetry_3
_geom_torsion_site_symmetry_4
_geom_torsion
_geom_torsion_publ_flag
C12 C13 C14 C15 . . . . 0.4(3) ?
C12 C13 C14 N2 . . . . 178.24(19) ?
O6 C11 C16 C15 . . . . -179.3(2) ?
C12 C11 C16 C15 . . . . 0.4(3) ?
O6 C11 C12 C13 . . . . 179.3(2) ?
C16 C11 C12 C13 . . . . -0.4(3) ?
C14 C13 C12 C11 . . . . 0.0(3) ?
C11 C16 C15 C14 . . . . -0.1(3) ?
C13 C14 C15 C16 . . . . -0.3(3) ?
N2 C14 C15 C16 . . . . -178.2(2) ?
C12 C11 O6 C10 . . . . 4.3(3) ?
C16 C11 O6 C10 . . . . -176.0(2) ?
C9 C10 O6 C11 . . . . 179.48(19) ?
C6 C7 C8 C3 . . . . 0.2(4) ?
C8 C7 C6 C5 . . . . 0.5(3) ?
C8 C7 C6 N1 . . . . 179.7(2) ?
C7 C8 C3 O5 . . . . 179.9(2) ?
C7 C8 C3 C4 . . . . -1.0(4) ?
C7 C6 C5 C4 . . . . -0.4(3) ?
N1 C6 C5 C4 . . . . -179.62(19) ?
C6 C5 C4 C3 . . . . -0.4(3) ?
O5 C3 C4 C5 . . . . -179.7(2) ?
C8 C3 C4 C5 . . . . 1.1(3) ?
C8 C3 O5 C2 . . . . -7.2(3) ?
C4 C3 O5 C2 . . . . 173.6(2) ?
C1 C2 O5 C3 . . . . -174.8(2) ?

loop_
_cod_related_entry_id
_cod_related_entry_database
_cod_related_entry_code
1 ChemSpider 30655893
